data_2205479
loop_
_publ_author_name
'Yathirajan, Hemmige S.'
'Nagaraj, Basavegowda'
'Narasegowda, Rajenahally S.'
'Nagaraja, Padmarajaiah'
'Bolte, Michael'

_publ_section_title
;
 4'-(2-Butyl-4-chloro-5-formylimidazol-1-ylmethyl)biphenyl-2-carbonitrile
;
_journal_issue 4
_journal_name_full 'Acta Crystallographica Section E'
_journal_page_first o1193
_journal_page_last o1195
_journal_paper_doi 10.1107/S1600536805009487
_journal_volume 61
_journal_year 2005
_chemical_formula_iupac 'C22 H20 Cl N3 O'
_chemical_formula_moiety 'C22 H20 Cl N3 O'
_chemical_formula_sum 'C22 H20 Cl N3 O'
_chemical_formula_weight 377.86
_chemical_name_systematic
;
4'-(2-Butyl-4-chloro-5-formylimidazol-1-ylmethyl)biphenyl-2-carbonitrile
;
_space_group_IT_number 14
_symmetry_cell_setting monoclinic
_symmetry_space_group_name_Hall '-P 2ybc'
_symmetry_space_group_name_H-M 'P 1 21/c 1'
_atom_sites_solution_hydrogens geom
_atom_sites_solution_primary direct
_atom_sites_solution_secondary difmap
_audit_creation_method SHELXL97
_cell_angle_alpha 90.00
_cell_angle_beta 106.427(4)
_cell_angle_gamma 90.00
_cell_formula_units_Z 4
_cell_length_a 8.9729(4)
_cell_length_b 22.6232(9)
_cell_length_c 9.9288(5)
_cell_measurement_reflns_used 35462
_cell_measurement_temperature 173(2)
_cell_measurement_theta_max 27.9
_cell_measurement_theta_min 2.4
_cell_volume 1933.23(16)
_computing_cell_refinement X-AREA
_computing_data_collection 'X-AREA (Stoe & Cie, 2001)'
_computing_data_reduction X-AREA
_computing_molecular_graphics 'PLATON (Spek, 2003)'
_computing_publication_material 'PLATON and SHELXL97'
_computing_structure_refinement 'SHELXL97 (Sheldrick, 1997)'
_computing_structure_solution 'SHELXS97 (Sheldrick, 1997)'
_diffrn_ambient_temperature 173(2)
_diffrn_measured_fraction_theta_full 0.996
_diffrn_measured_fraction_theta_max 0.986
_diffrn_measurement_device_type 'Stoe IPDS-II two-circle'
_diffrn_measurement_method \w
_diffrn_radiation_monochromator graphite
_diffrn_radiation_source 'fine-focus sealed tube'
_diffrn_radiation_type MoK\a
_diffrn_radiation_wavelength 0.71073
_diffrn_reflns_av_R_equivalents 0.0439
_diffrn_reflns_av_sigmaI/netI 0.0189
_diffrn_reflns_limit_h_max 11
_diffrn_reflns_limit_h_min -11
_diffrn_reflns_limit_k_max 29
_diffrn_reflns_limit_k_min -29
_diffrn_reflns_limit_l_max 12
_diffrn_reflns_limit_l_min -12
_diffrn_reflns_number 31411
_diffrn_reflns_theta_full 25.00
_diffrn_reflns_theta_max 27.66
_diffrn_reflns_theta_min 2.32
_diffrn_standards_decay_% 0
_diffrn_standards_interval_time 0
_diffrn_standards_number 0
_exptl_absorpt_coefficient_mu 0.214
_exptl_absorpt_correction_T_max 0.955
_exptl_absorpt_correction_T_min 0.923
_exptl_absorpt_correction_type multi-scan
_exptl_absorpt_process_details '(MULABS; Spek, 2003; Blessing, 1995)'
_exptl_crystal_colour colourless
_exptl_crystal_density_diffrn 1.298
_exptl_crystal_density_meas ?
_exptl_crystal_density_method .
_exptl_crystal_description block
_exptl_crystal_F_000 792
_exptl_crystal_size_max 0.32
_exptl_crystal_size_mid 0.25
_exptl_crystal_size_min 0.22
_refine_diff_density_max 0.508
_refine_diff_density_min -0.420
_refine_ls_extinction_method none
_refine_ls_goodness_of_fit_ref 1.045
_refine_ls_hydrogen_treatment constr
_refine_ls_matrix_type full
_refine_ls_number_parameters 244
_refine_ls_number_reflns 4448
_refine_ls_number_restraints 0
_refine_ls_restrained_S_all 1.045
_refine_ls_R_factor_all 0.0463
_refine_ls_R_factor_gt 0.0419
_refine_ls_shift/su_max 0.001
_refine_ls_shift/su_mean 0.000
_refine_ls_structure_factor_coef Fsqd
_refine_ls_weighting_details 'calc w = 1/[\s^2^(Fo^2^)+(0.053P)^2^+0.8177P] where P = (Fo^2^+2Fc^2^)/3'
_refine_ls_weighting_scheme calc
_refine_ls_wR_factor_gt 0.1086
_refine_ls_wR_factor_ref 0.1116
_reflns_number_gt 4037
_reflns_number_total 4448
_reflns_threshold_expression I>2\s(I)
_cod_data_source_file dn6209.cif
_cod_data_source_block I
_cod_depositor_comments
;
The following automatic conversions were performed:
'_symmetry_cell_setting' value 'Monoclinic' changed to 'monoclinic'
according to '/home/saulius/struct/CIF-dictionaries/cif_core.dic'
dictionary named 'cif_core.dic' version 2.4.1 from 2010-06-29.

Automatic conversion script
Id: cif_fix_enum 1527 2010-12-29 10:47:43Z saulius 

The following automatic conversions were performed:

'_symmetry_cell_setting' value 'Monoclinic' changed to 'monoclinic'
according to /home/saulius/struct/CIF-dictionaries/cif_core.dic
dictionary named 'cif_core.dic' version 2.4.1 from 2010-06-29.

Automatic conversion script
Id: cif_fix_values 1715 2011-07-08 13:25:40Z adriana 
;
_cod_original_cell_volume 1933.23(15)
_cod_original_sg_symbol_H-M 'P 21/c'
_cod_database_code 2205479
_cod_database_fobs_code 2205479

loop_
_symmetry_equiv_pos_as_xyz
'x, y, z'
'-x, y+1/2, -z+1/2'
'-x, -y, -z'
'x, -y-1/2, z-1/2'

loop_
_atom_site_label
_atom_site_fract_x
_atom_site_fract_y
_atom_site_fract_z
_atom_site_U_iso_or_equiv
_atom_site_adp_type
_atom_site_calc_flag
_atom_site_refinement_flags
_atom_site_occupancy
_atom_site_type_symbol
Cl1 0.30260(5) 0.815687(19) 0.28852(5) 0.05432(15) Uani d . 1 Cl
C1 0.56545(15) 0.61083(5) 0.46761(14) 0.0266(3) Uani d . 1 C
H1A 0.6788 0.6077 0.5122 0.032 Uiso calc R 1 H
H1B 0.5425 0.5929 0.3730 0.032 Uiso calc R 1 H
N1 0.52046(12) 0.67400(5) 0.45370(12) 0.0253(2) Uani d . 1 N
C2 0.41095(15) 0.70051(6) 0.34126(15) 0.0303(3) Uani d . 1 C
C3 0.41141(16) 0.75900(6) 0.38232(16) 0.0338(3) Uani d . 1 C
N4 0.51175(14) 0.76936(5) 0.50970(13) 0.0328(3) Uani d . 1 N
C5 0.57655(15) 0.71658(6) 0.55069(14) 0.0272(3) Uani d . 1 C
C6 0.69707(17) 0.70626(6) 0.68690(15) 0.0328(3) Uani d . 1 C
H6A 0.7712 0.6759 0.6735 0.039 Uiso calc R 1 H
H6B 0.6465 0.6909 0.7564 0.039 Uiso calc R 1 H
C7 0.78594(17) 0.76271(6) 0.74404(16) 0.0351(3) Uani d . 1 C
H7A 0.8287 0.7796 0.6708 0.042 Uiso calc R 1 H
H7B 0.7121 0.7918 0.7631 0.042 Uiso calc R 1 H
C8 0.9166(2) 0.75399(8) 0.87568(18) 0.0488(4) Uani d . 1 C
H8A 0.9891 0.7238 0.8585 0.059 Uiso calc R 1 H
H8B 0.8741 0.7391 0.9510 0.059 Uiso calc R 1 H
C9 1.0054(3) 0.81133(9) 0.9240(2) 0.0595(5) Uani d . 1 C
H9A 1.0892 0.8040 1.0101 0.089 Uiso calc R 1 H
H9B 0.9343 0.8411 0.9425 0.089 Uiso calc R 1 H
H9C 1.0496 0.8257 0.8504 0.089 Uiso calc R 1 H
C10 0.32151(17) 0.67307(7) 0.21157(16) 0.0363(3) Uani d . 1 C
H10 0.2551 0.6982 0.1439 0.044 Uiso calc R 1 H
O10 0.32308(14) 0.62101(5) 0.18080(12) 0.0441(3) Uani d . 1 O
C11 0.48048(14) 0.57667(5) 0.55444(13) 0.0234(2) Uani d . 1 C
C12 0.55815(14) 0.55719(6) 0.68901(14) 0.0271(3) Uani d . 1 C
H12 0.6654 0.5659 0.7273 0.033 Uiso calc R 1 H
C13 0.48063(15) 0.52510(6) 0.76797(13) 0.0267(3) Uani d . 1 C
H13 0.5355 0.5120 0.8595 0.032 Uiso calc R 1 H
C14 0.32270(14) 0.51194(5) 0.71406(13) 0.0229(2) Uani d . 1 C
C15 0.24575(14) 0.53124(6) 0.57833(13) 0.0264(3) Uani d . 1 C
H15 0.1387 0.5223 0.5395 0.032 Uiso calc R 1 H
C16 0.32321(15) 0.56319(6) 0.49953(13) 0.0267(3) Uani d . 1 C
H16 0.2688 0.5760 0.4076 0.032 Uiso calc R 1 H
C21 0.24103(14) 0.47628(5) 0.79727(13) 0.0238(2) Uani d . 1 C
C22 0.08868(15) 0.48978(6) 0.80110(14) 0.0266(3) Uani d . 1 C
C23 0.00994(17) 0.45370(6) 0.87355(15) 0.0328(3) Uani d . 1 C
H23 -0.0940 0.4626 0.8719 0.039 Uiso calc R 1 H
C24 0.0842(2) 0.40516(6) 0.94735(16) 0.0369(3) Uani d . 1 C
H24 0.0314 0.3805 0.9963 0.044 Uiso calc R 1 H
C25 0.23617(19) 0.39262(6) 0.94952(15) 0.0345(3) Uani d . 1 C
H25 0.2883 0.3601 1.0030 0.041 Uiso calc R 1 H
C26 0.31313(17) 0.42718(6) 0.87426(14) 0.0289(3) Uani d . 1 C
H26 0.4163 0.4173 0.8752 0.035 Uiso calc R 1 H
C27 0.01240(15) 0.54319(6) 0.73823(15) 0.0307(3) Uani d . 1 C
N27 -0.05056(16) 0.58592(6) 0.69268(16) 0.0436(3) Uani d . 1 N

loop_
_atom_site_aniso_label
_atom_site_aniso_U_11
_atom_site_aniso_U_22
_atom_site_aniso_U_33
_atom_site_aniso_U_12
_atom_site_aniso_U_13
_atom_site_aniso_U_23
Cl1 0.0480(2) 0.0374(2) 0.0645(3) 0.00853(17) -0.0053(2) 0.01587(19)
C1 0.0278(6) 0.0215(6) 0.0335(6) 0.0000(5) 0.0133(5) -0.0012(5)
N1 0.0244(5) 0.0223(5) 0.0300(5) -0.0012(4) 0.0088(4) 0.0026(4)
C2 0.0253(6) 0.0309(7) 0.0335(7) -0.0026(5) 0.0068(5) 0.0059(5)
C3 0.0277(6) 0.0290(7) 0.0420(8) 0.0009(5) 0.0055(6) 0.0089(6)
N4 0.0307(6) 0.0234(5) 0.0414(6) 0.0017(4) 0.0054(5) 0.0033(5)
C5 0.0253(6) 0.0221(6) 0.0342(7) -0.0012(5) 0.0085(5) 0.0008(5)
C6 0.0345(7) 0.0247(6) 0.0353(7) 0.0020(5) 0.0035(6) 0.0003(5)
C7 0.0355(7) 0.0286(7) 0.0380(7) 0.0007(5) 0.0051(6) -0.0018(6)
C8 0.0518(10) 0.0467(9) 0.0396(8) -0.0022(8) -0.0007(7) 0.0015(7)
C9 0.0557(11) 0.0604(12) 0.0501(10) -0.0142(9) -0.0049(9) -0.0107(9)
C10 0.0324(7) 0.0416(8) 0.0330(7) -0.0080(6) 0.0060(6) 0.0055(6)
O10 0.0477(6) 0.0448(6) 0.0376(6) -0.0144(5) 0.0085(5) -0.0036(5)
C11 0.0256(6) 0.0172(5) 0.0289(6) -0.0001(4) 0.0102(5) -0.0027(4)
C12 0.0213(6) 0.0260(6) 0.0328(6) -0.0016(4) 0.0055(5) -0.0011(5)
C13 0.0262(6) 0.0258(6) 0.0259(6) 0.0000(5) 0.0037(5) 0.0007(5)
C14 0.0247(6) 0.0189(5) 0.0256(6) -0.0001(4) 0.0077(5) -0.0023(4)
C15 0.0224(6) 0.0280(6) 0.0274(6) -0.0033(5) 0.0049(5) -0.0011(5)
C16 0.0267(6) 0.0265(6) 0.0259(6) -0.0011(5) 0.0057(5) 0.0009(5)
C21 0.0276(6) 0.0204(5) 0.0231(6) -0.0029(5) 0.0064(5) -0.0031(4)
C22 0.0295(6) 0.0233(6) 0.0279(6) -0.0030(5) 0.0094(5) -0.0028(5)
C23 0.0364(7) 0.0302(7) 0.0359(7) -0.0076(5) 0.0169(6) -0.0047(5)
C24 0.0547(9) 0.0269(7) 0.0344(7) -0.0109(6) 0.0212(7) -0.0018(5)
C25 0.0521(9) 0.0225(6) 0.0284(7) -0.0010(6) 0.0106(6) 0.0013(5)
C26 0.0351(7) 0.0236(6) 0.0271(6) 0.0011(5) 0.0071(5) -0.0010(5)
C27 0.0251(6) 0.0329(7) 0.0368(7) -0.0007(5) 0.0129(5) 0.0000(5)
N27 0.0343(7) 0.0416(7) 0.0582(9) 0.0105(6) 0.0182(6) 0.0104(6)

loop_
_atom_type_symbol
_atom_type_description
_atom_type_scat_dispersion_real
_atom_type_scat_dispersion_imag
_atom_type_scat_source
C C 0.0033 0.0016 'International Tables Vol C Tables 4.2.6.8 and 6.1.1.4'
H H 0.0000 0.0000 'International Tables Vol C Tables 4.2.6.8 and 6.1.1.4'
Cl Cl 0.1484 0.1585 'International Tables Vol C Tables 4.2.6.8 and 6.1.1.4'
N N 0.0061 0.0033 'International Tables Vol C Tables 4.2.6.8 and 6.1.1.4'
O O 0.0106 0.0060 'International Tables Vol C Tables 4.2.6.8 and 6.1.1.4'

loop_
_geom_angle_atom_site_label_1
_geom_angle_atom_site_label_2
_geom_angle_atom_site_label_3
_geom_angle
_geom_angle_publ_flag
N1 C1 C11 112.19(10) ?
N1 C1 H1A 109.2 ?
C11 C1 H1A 109.2 ?
N1 C1 H1B 109.2 ?
C11 C1 H1B 109.2 ?
H1A C1 H1B 107.9 ?
C5 N1 C2 107.39(11) y
C5 N1 C1 125.69(11) y
C2 N1 C1 126.91(11) y
C3 C2 N1 103.43(12) y
C3 C2 C10 128.72(13) y
N1 C2 C10 127.83(13) y
N4 C3 C2 112.82(12) y
N4 C3 Cl1 120.31(11) y
C2 C3 Cl1 126.87(11) y
C5 N4 C3 104.30(12) y
N4 C5 N1 112.07(12) y
N4 C5 C6 123.76(12) y
N1 C5 C6 124.17(12) y
C5 C6 C7 111.99(11) ?
C5 C6 H6A 109.2 ?
C7 C6 H6A 109.2 ?
C5 C6 H6B 109.2 ?
C7 C6 H6B 109.2 ?
H6A C6 H6B 107.9 ?
C8 C7 C6 114.23(13) ?
C8 C7 H7A 108.7 ?
C6 C7 H7A 108.7 ?
C8 C7 H7B 108.7 ?
C6 C7 H7B 108.7 ?
H7A C7 H7B 107.6 ?
C7 C8 C9 111.80(15) ?
C7 C8 H8A 109.3 ?
C9 C8 H8A 109.3 ?
C7 C8 H8B 109.3 ?
C9 C8 H8B 109.3 ?
H8A C8 H8B 107.9 ?
C8 C9 H9A 109.5 ?
C8 C9 H9B 109.5 ?
H9A C9 H9B 109.5 ?
C8 C9 H9C 109.5 ?
H9A C9 H9C 109.5 ?
H9B C9 H9C 109.5 ?
O10 C10 C2 126.44(14) ?
O10 C10 H10 116.8 ?
C2 C10 H10 116.8 ?
C12 C11 C16 118.83(11) ?
C12 C11 C1 120.79(11) ?
C16 C11 C1 120.37(11) ?
C13 C12 C11 120.78(12) ?
C13 C12 H12 119.6 ?
C11 C12 H12 119.6 ?
C12 C13 C14 120.65(12) ?
C12 C13 H13 119.7 ?
C14 C13 H13 119.7 ?
C13 C14 C15 118.23(11) ?
C13 C14 C21 120.54(11) ?
C15 C14 C21 121.18(11) ?
C16 C15 C14 121.08(12) ?
C16 C15 H15 119.5 ?
C14 C15 H15 119.5 ?
C15 C16 C11 120.41(12) ?
C15 C16 H16 119.8 ?
C11 C16 H16 119.8 ?
C26 C21 C22 117.31(12) ?
C26 C21 C14 120.64(11) ?
C22 C21 C14 122.04(11) ?
C23 C22 C21 121.30(12) ?
C23 C22 C27 117.60(12) ?
C21 C22 C27 120.98(11) ?
C24 C23 C22 119.78(13) ?
C24 C23 H23 120.1 ?
C22 C23 H23 120.1 ?
C23 C24 C25 119.67(13) ?
C23 C24 H24 120.2 ?
C25 C24 H24 120.2 ?
C24 C25 C26 120.77(13) ?
C24 C25 H25 119.6 ?
C26 C25 H25 119.6 ?
C25 C26 C21 121.08(13) ?
C25 C26 H26 119.5 ?
C21 C26 H26 119.5 ?
N27 C27 C22 177.30(15) ?

loop_
_geom_bond_atom_site_label_1
_geom_bond_atom_site_label_2
_geom_bond_distance
_geom_bond_publ_flag
Cl1 C3 1.7179(14) y
C1 N1 1.4808(16) ?
C1 C11 1.5144(17) ?
C1 H1A 0.9900 ?
C1 H1B 0.9900 ?
N1 C5 1.3544(17) y
N1 C2 1.3969(17) y
C2 C3 1.384(2) y
C2 C10 1.450(2) ?
C3 N4 1.3495(19) y
N4 C5 1.3401(17) y
C5 C6 1.4919(19) ?
C6 C7 1.5274(19) ?
C6 H6A 0.9900 ?
C6 H6B 0.9900 ?
C7 C8 1.502(2) ?
C7 H7A 0.9900 ?
C7 H7B 0.9900 ?
C8 C9 1.527(3) ?
C8 H8A 0.9900 ?
C8 H8B 0.9900 ?
C9 H9A 0.9800 ?
C9 H9B 0.9800 ?
C9 H9C 0.9800 ?
C10 O10 1.218(2) y
C10 H10 0.9500 ?
C11 C12 1.3923(18) ?
C11 C16 1.3952(17) ?
C12 C13 1.3907(18) ?
C12 H12 0.9500 ?
C13 C14 1.3980(17) ?
C13 H13 0.9500 ?
C14 C15 1.3990(18) ?
C14 C21 1.4875(17) y
C15 C16 1.3876(18) ?
C15 H15 0.9500 ?
C16 H16 0.9500 ?
C21 C26 1.3990(18) ?
C21 C22 1.4117(18) ?
C22 C23 1.4037(18) ?
C22 C27 1.4409(19) y
C23 C24 1.382(2) ?
C23 H23 0.9500 ?
C24 C25 1.387(2) ?
C24 H24 0.9500 ?
C25 C26 1.3922(19) ?
C25 H25 0.9500 ?
C26 H26 0.9500 ?
C27 N27 1.146(2) y

loop_
_geom_hbond_atom_site_label_D
_geom_hbond_atom_site_label_H
_geom_hbond_atom_site_label_A
_geom_hbond_site_symmetry_A
_geom_hbond_distance_DH
_geom_hbond_distance_HA
_geom_hbond_distance_DA
_geom_hbond_angle_DHA
C1 H1B O10 . 0.99 2.41 3.0642(18) 123
C6 H6A N27 1_655 0.99 2.56 3.5312(19) 166

loop_
_geom_torsion_atom_site_label_1
_geom_torsion_atom_site_label_2
_geom_torsion_atom_site_label_3
_geom_torsion_atom_site_label_4
_geom_torsion
C11 C1 N1 C5 81.09(15)
C11 C1 N1 C2 -97.27(15)
C5 N1 C2 C3 0.15(14)
C1 N1 C2 C3 178.75(12)
C5 N1 C2 C10 178.88(13)
C1 N1 C2 C10 -2.5(2)
N1 C2 C3 N4 -0.11(16)
C10 C2 C3 N4 -178.82(14)
N1 C2 C3 Cl1 179.15(11)
C10 C2 C3 Cl1 0.4(2)
C2 C3 N4 C5 0.02(16)
Cl1 C3 N4 C5 -179.29(10)
C3 N4 C5 N1 0.08(15)
C3 N4 C5 C6 179.70(13)
C2 N1 C5 N4 -0.15(15)
C1 N1 C5 N4 -178.77(11)
C2 N1 C5 C6 -179.76(12)
C1 N1 C5 C6 1.6(2)
N4 C5 C6 C7 -24.01(19)
N1 C5 C6 C7 155.57(13)
C5 C6 C7 C8 -175.75(14)
C6 C7 C8 C9 177.47(16)
C3 C2 C10 O10 -178.75(15)
N1 C2 C10 O10 2.8(2)
N1 C1 C11 C12 -108.39(13)
N1 C1 C11 C16 72.87(15)
C16 C11 C12 C13 -0.33(19)
C1 C11 C12 C13 -179.09(11)
C11 C12 C13 C14 -0.27(19)
C12 C13 C14 C15 0.79(19)
C12 C13 C14 C21 178.41(11)
C13 C14 C15 C16 -0.71(19)
C21 C14 C15 C16 -178.32(12)
C14 C15 C16 C11 0.12(19)
C12 C11 C16 C15 0.40(19)
C1 C11 C16 C15 179.17(11)
C13 C14 C21 C26 -40.78(17)
C15 C14 C21 C26 136.77(13)
C13 C14 C21 C22 139.90(13)
C15 C14 C21 C22 -42.55(17)
C26 C21 C22 C23 -3.08(18)
C14 C21 C22 C23 176.26(12)
C26 C21 C22 C27 172.91(12)
C14 C21 C22 C27 -7.75(19)
C21 C22 C23 C24 2.5(2)
C27 C22 C23 C24 -173.62(13)
C22 C23 C24 C25 0.2(2)
C23 C24 C25 C26 -2.2(2)
C24 C25 C26 C21 1.6(2)
C22 C21 C26 C25 1.04(19)
C14 C21 C26 C25 -178.31(12)

loop_
_cod_related_entry_id
_cod_related_entry_database
_cod_related_entry_code
1 ChemSpider 14100308
